data_1527203
loop_
_publ_author_name
'Burow, W.'
'Hoppe, R.'

_publ_section_title
;
 Das erste Oxocobaltat(III) mit Inselstruktur: Na5 (Co O4)
;
_journal_name_full Naturwissenschaften
_journal_page_first 192
_journal_page_last 192
_journal_volume 67
_journal_year 1980
_chemical_formula_sum 'Co Na5 O4'
_chemical_name_systematic 'Na5 Co O4'
_space_group_IT_number 61
_symmetry_space_group_name_Hall '-P 2ac 2ab'
_symmetry_space_group_name_H-M 'P b c a'
_cell_angle_alpha 90
_cell_angle_beta 90
_cell_angle_gamma 90
_cell_formula_units_Z 8
_cell_length_a 10.36
_cell_length_b 5.99
_cell_length_c 18.04999
_cell_volume 1120.117
_citation_journal_id_ASTM NATWAY
_cod_data_source_file Burow_NATWAY_1980_975.cif
_cod_data_source_block Co1Na5O4
_cod_original_formula_sum 'Co1 Na5 O4'
_cod_database_code 1527203

loop_
_symmetry_equiv_pos_as_xyz
x,y,z
-x+1/2,-y,z+1/2
x+1/2,-y+1/2,-z
-x,y+1/2,-z+1/2
-x,-y,-z
x-1/2,y,-z-1/2
-x-1/2,y-1/2,z
x,-y-1/2,z-1/2

loop_
_atom_site_label
_atom_site_type_symbol
_atom_site_fract_x
_atom_site_fract_y
_atom_site_fract_z
_atom_site_occupancy
_atom_site_U_iso_or_equiv
O1 O-2 0.3631 0.2612 0.3749 1 0.0
Na2 Na+1 0.0645 0.083 0.4345 1 0.0
Na3 Na+1 0.4209 0.1016 0.7517 1 0.0
O2 O-2 0.128 0.2642 0.2112 1 0.0
Na5 Na+1 0.3002 0.0796 0.1393 1 0.0
Na1 Na+1 0.1738 0.1003 0.8272 1 0.0
Na4 Na+1 0.3409 0.0879 0.5013 1 0.0
Co1 Co+3 0.0399 0.1756 0.1229 1 0.0
O4 O-2 0.4568 0.1355 0.6208 1 0.0
O3 O-2 0.1336 0.1923 0.5468 1 0.0
